data_4120448
loop_
_publ_author_name
'Geng, Weizhi'
'Wei, Junnian'
'Zhang, Wen-Xiong'
'Xi, Zhenfeng'

_publ_section_title
;
 Isolable and well-defined butadienyl organocopper(i) aggregates: facile
 synthesis, structural characterization, and reaction chemistry.
;
_journal_issue 2
_journal_name_full 'Journal of the American Chemical Society'
_journal_page_first 610
_journal_page_last 613
_journal_paper_doi 10.1021/ja4114243
_journal_volume 136
_journal_year 2014
_chemical_formula_moiety 'C64 H112 Cu8'
_chemical_formula_sum 'C64 H112 Cu8'
_chemical_formula_weight 1389.86
_chemical_name_systematic
;
 ? 
;
_space_group_crystal_system monoclinic
_space_group_IT_number 14
_space_group_name_Hall '-P 2yn'
_space_group_name_H-M_alt 'P 1 21/n 1'
_symmetry_space_group_name_Hall '-P 2yn'
_symmetry_space_group_name_H-M 'P 1 21/n 1'
_atom_sites_solution_hydrogens geom
_atom_sites_solution_primary direct
_atom_sites_solution_secondary difmap
_audit_creation_date 2013-10-31
_audit_creation_method
;
  Olex2 1.2
  (compiled Dec  5 2012 16:20:19, GUI svn.r4385)
;
_cell_angle_alpha 90.00
_cell_angle_beta 101.19(3)
_cell_angle_gamma 90.00
_cell_formula_units_Z 2
_cell_length_a 14.232(3)
_cell_length_b 16.803(3)
_cell_length_c 14.491(3)
_cell_measurement_temperature 293(2)
_cell_volume 3399.5(12)
_computing_molecular_graphics
;
O. V. Dolomanov, L. J. Bourhis, R. J. Gildea, J. A. K. Howard and H. Puschmann,
OLEX2: a complete structure solution, refinement and analysis program.
J. Appl. Cryst. (2009). 42, 339-341.
;
_computing_publication_material
;
O. V. Dolomanov, L. J. Bourhis, R. J. Gildea, J. A. K. Howard and H. Puschmann,
OLEX2: a complete structure solution, refinement and analysis program.
J. Appl. Cryst. (2009). 42, 339-341.
;
_computing_structure_refinement
;
XL, G.M. Sheldrick, Acta Cryst.
(2008). A64, 112-122
;
_computing_structure_solution 'SHELXS-97 (Sheldrick, 1990)'
_diffrn_ambient_temperature 293.15
_diffrn_measured_fraction_theta_full 0.982
_diffrn_measured_fraction_theta_max 0.982
_diffrn_measurement_device_type 'Bruker P4'
_diffrn_measurement_method '\w scans'
_diffrn_radiation_monochromator graphite
_diffrn_radiation_type MoK\a
_diffrn_radiation_wavelength 0.71073
_diffrn_reflns_av_R_equivalents 0.0852
_diffrn_reflns_av_unetI/netI 0.1500
_diffrn_reflns_limit_h_max 17
_diffrn_reflns_limit_h_min -17
_diffrn_reflns_limit_k_max 20
_diffrn_reflns_limit_k_min -20
_diffrn_reflns_limit_l_max 17
_diffrn_reflns_limit_l_min -17
_diffrn_reflns_number 11156
_diffrn_reflns_theta_full 26.02
_diffrn_reflns_theta_max 26.02
_diffrn_reflns_theta_min 2.20
_diffrn_source 'fine-focus sealed tube'
_exptl_absorpt_coefficient_mu 2.485
_exptl_absorpt_correction_T_max 0.7892
_exptl_absorpt_correction_T_min 0.7069
_exptl_absorpt_correction_type none
_exptl_crystal_density_diffrn 1.358
_exptl_crystal_density_method 'not measured'
_exptl_crystal_F_000 1456
_exptl_crystal_size_max 0.15
_exptl_crystal_size_mid 0.1
_exptl_crystal_size_min 0.1
_refine_diff_density_max 0.485
_refine_diff_density_min -0.483
_refine_diff_density_rms 0.090
_refine_ls_extinction_method none
_refine_ls_goodness_of_fit_ref 1.009
_refine_ls_hydrogen_treatment mixed
_refine_ls_matrix_type full
_refine_ls_number_parameters 327
_refine_ls_number_reflns 6589
_refine_ls_number_restraints 0
_refine_ls_restrained_S_all 1.009
_refine_ls_R_factor_all 0.1296
_refine_ls_R_factor_gt 0.0491
_refine_ls_shift/su_max 0.001
_refine_ls_shift/su_mean 0.000
_refine_ls_structure_factor_coef Fsqd
_refine_ls_weighting_details 'calc w=1/[\s^2^(Fo^2^)+(0.0150P)^2^+0.0000P] where P=(Fo^2^+2Fc^2^)/3'
_refine_ls_weighting_scheme calc
_refine_ls_wR_factor_gt 0.0743
_refine_ls_wR_factor_ref 0.0819
_reflns_number_gt 2856
_reflns_number_total 6589
_reflns_threshold_expression >2sigma(I)
_cod_data_source_file ja4114243_si_002.cif
_cod_data_source_block 2a
_cod_original_cell_volume 3399.6(12)
_cod_database_code 4120448
_olex2_refinement_description
;
1. Others
 Fixed Uiso: H5A(0.068) H5B(0.068) H6A(0.094) H6B(0.094) H7A(0.167) H7B(0.167)
 H7C(0.167) H8A(0.078) H8B(0.078) H9A(0.143) H9B(0.143) H10A(0.229) H10B(0.229)
 H10C(0.229) H11A(0.118) H11B(0.118) H12A(0.118) H12B(0.118) H13A(0.198)
 H13B(0.198) H13C(0.198) H14A(0.092) H14B(0.092) H15A(0.172) H15B(0.172)
 H16A(0.28) H16B(0.28) H16C(0.28) H21A(0.118) H21B(0.118) H22A(0.191)
 H22B(0.191) H23A(0.272) H23B(0.272) H23C(0.272) H24A(0.094) H24B(0.094)
 H25A(0.187) H25B(0.187) H26A(0.293) H26B(0.293) H26C(0.293) H27A(0.07)
 H27B(0.07) H28A(0.09) H28B(0.09) H29A(0.149) H29B(0.149) H29C(0.149)
 H30A(0.076) H30B(0.076) H31A(0.1) H31B(0.1) H32A(0.145) H32B(0.145) H32C(0.145)
 Fixed X: H5A(0.1645) H5B(0.1615) H6A(0.3169) H6B(0.3152) H7A(0.4072)
 H7B(0.34) H7C(0.3083) H8A(0.1802) H8B(0.2181) H9A(0.0307) H9B(0.0725)
 H10A(0.0595) H10B(0.1686) H10C(0.1226) H11A(0.1711) H11B(0.2048) H12A(0.2663)
 H12B(0.3049) H13A(0.3499) H13B(0.4202) H13C(0.3773) H14A(0.019) H14B(0.0436)
 H15A(-0.1371) H15B(-0.1085) H16A(-0.1132) H16B(-0.1865) H16C(-0.08)
 H21A(0.3797) H21B(0.3521) H22A(0.3455) H22B(0.3198) H23A(0.4796) H23B(0.4816)
 H23C(0.5084) H24A(0.1267) H24B(0.2362) H25A(0.1048) H25B(0.2154) H26A(0.1504)
 H26B(0.144) H26C(0.2438) H27A(0.0171) H27B(-0.0294) H28A(0.1033) H28B(0.1445)
 H29A(0.0648) H29B(-0.0291) H29C(0.0086) H30A(-0.2747) H30B(-0.3486) H31A(-
 0.2829) H31B(-0.3659) H32A(-0.4354) H32B(-0.4593) H32C(-0.3777)
 Fixed Y: H5A(0.14) H5B(0.222) H6A(0.1145) H6B(0.2037) H7A(0.2057) H7B(0.1474)
 H7C(0.2358) H8A(0.2734) H8B(0.2572) H9A(0.2963) H9B(0.2846) H10A(0.4198)
 H10B(0.3989) H10C(0.4114) H11A(0.1106) H11B(0.1903) H12A(0.0423) H12B(0.124)
 H13A(0.0514) H13B(0.0717) H13C(0.1402) H14A(0.1236) H14B(0.0346) H15A(0.0959)
 H15B(0.0062) H16A(0.0953) H16B(0.0285) H16C(0.0063) H21A(-0.1032) H21B(-
 0.1868) H22A(-0.0483) H22B(-0.1327) H23A(-0.0967) H23B(-0.1742) H23C(-0.0919)
 H24A(-0.2649) H24B(-0.2524) H25A(-0.2791) H25B(-0.271) H26A(-0.3948) H26B(-
 0.4038) H26C(-0.3917) H27A(-0.2118) H27B(-0.1305) H28A(-0.1069) H28B(-0.1908)
 H29A(-0.2005) H29B(-0.1665) H29C(-0.2509) H30A(0.0143) H30B(0.0368)
 H31A(0.1474) H31B(0.1619) H32A(0.1374) H32B(0.0642) H32C(0.0579)
 Fixed Z: H5A(0.6566) H5B(0.6043) H6A(0.6068) H6B(0.5748) H7A(0.7167)
 H7B(0.7582) H7C(0.7355) H8A(0.4886) H8B(0.3958) H9A(0.4003) H9B(0.309)
 H10A(0.3359) H10B(0.348) H10C(0.4368) H11A(0.2165) H11B(0.2684) H12A(0.3408)
 H12B(0.3828) H13A(0.2254) H13B(0.3198) H13C(0.2508) H14A(0.1524) H14B(0.1776)
 H15A(0.1644) H15B(0.1753) H16A(0.0106) H16B(0.0235) H16C(0.0212) H21A(0.5614)
 H21B(0.5175) H22A(0.4169) H22B(0.3735) H23A(0.3605) H23B(0.4211) H23C(0.4704)
 H24A(0.3913) H24B(0.4292) H25A(0.5438) H25B(0.5788) H26A(0.4571) H26B(0.5634)
 H26C(0.5348) H27A(0.3198) H27B(0.2821) H28A(0.2064) H28B(0.2402) H29A(0.0852)
 H29B(0.1118) H29C(0.1478) H30A(0.2795) H30B(0.3425) H31A(0.2252) H31B(0.2801)
 H32A(0.1241) H32B(0.1826) H32C(0.1242)
;

loop_
_space_group_symop_id
_space_group_symop_operation_xyz
1 'x, y, z'
2 '-x+1/2, y+1/2, -z+1/2'
3 '-x, -y, -z'
4 'x-1/2, -y-1/2, z-1/2'

loop_
_atom_site_label
_atom_site_type_symbol
_atom_site_fract_x
_atom_site_fract_y
_atom_site_fract_z
_atom_site_U_iso_or_equiv
_atom_site_adp_type
_atom_site_occupancy
_atom_site_symmetry_multiplicity
_atom_site_calc_flag
_atom_site_refinement_flags
Cu1 Cu 0.00037(5) 0.08840(4) 0.51572(4) 0.0462(2) Uani 1 1 d .
Cu2 Cu -0.09158(5) 0.09271(4) 0.35051(4) 0.0463(2) Uani 1 1 d .
Cu3 Cu 0.06377(5) 0.00040(4) 0.37143(4) 0.0494(2) Uani 1 1 d .
Cu4 Cu 0.15015(5) 0.01030(4) 0.53750(4) 0.0485(2) Uani 1 1 d .
C1 C 0.1385(4) 0.1268(3) 0.5116(3) 0.0462(15) Uani 1 1 d .
C2 C 0.1339(4) 0.1653(3) 0.4286(3) 0.0476(14) Uani 1 1 d .
C3 C 0.1107(4) 0.1282(3) 0.3334(3) 0.0493(15) Uani 1 1 d .
C4 C 0.0211(4) 0.0992(3) 0.2916(3) 0.0483(15) Uani 1 1 d .
C5 C 0.1842(4) 0.1675(3) 0.6047(3) 0.0566(16) Uani 1 1 d .
H5A H 0.1645 0.1400 0.6566 0.068 Uiso 1 1 calc R
H5B H 0.1615 0.2220 0.6043 0.068 Uiso 1 1 calc R
C6 C 0.2954(4) 0.1674(4) 0.6195(3) 0.078(2) Uani 1 1 d .
H6A H 0.3169 0.1145 0.6068 0.094 Uiso 1 1 calc R
H6B H 0.3152 0.2037 0.5748 0.094 Uiso 1 1 calc R
C7 C 0.3418(4) 0.1911(4) 0.7159(4) 0.111(3) Uani 1 1 d .
H7A H 0.4072 0.2057 0.7167 0.167 Uiso 1 1 calc R
H7B H 0.3400 0.1474 0.7582 0.167 Uiso 1 1 calc R
H7C H 0.3083 0.2358 0.7355 0.167 Uiso 1 1 calc R
C8 C 0.1623(4) 0.2534(3) 0.4248(4) 0.0651(19) Uani 1 1 d .
H8A H 0.1802 0.2734 0.4886 0.078 Uiso 1 1 calc R
H8B H 0.2181 0.2572 0.3958 0.078 Uiso 1 1 calc R
C9 C 0.0877(5) 0.3030(3) 0.3736(5) 0.119(3) Uani 1 1 d .
H9A H 0.0307 0.2963 0.4003 0.143 Uiso 1 1 calc R
H9B H 0.0725 0.2846 0.3090 0.143 Uiso 1 1 calc R
C10 C 0.1118(6) 0.3915(4) 0.3736(5) 0.153(4) Uani 1 1 d .
H10A H 0.0595 0.4198 0.3359 0.229 Uiso 1 1 calc R
H10B H 0.1686 0.3989 0.3480 0.229 Uiso 1 1 calc R
H10C H 0.1226 0.4114 0.4368 0.229 Uiso 1 1 calc R
C11 C 0.1922(5) 0.1345(4) 0.2779(4) 0.0985(18) Uani 1 1 d .
H11A H 0.1711 0.1106 0.2165 0.118 Uiso 1 1 calc R
H11B H 0.2048 0.1903 0.2684 0.118 Uiso 1 1 calc R
C12 C 0.2824(5) 0.0959(4) 0.3242(4) 0.0985(18) Uani 1 1 d .
H12A H 0.2663 0.0423 0.3408 0.118 Uiso 1 1 calc R
H12B H 0.3049 0.1240 0.3828 0.118 Uiso 1 1 calc R
C13 C 0.3647(5) 0.0892(4) 0.2758(5) 0.132(3) Uani 1 1 d .
H13A H 0.3499 0.0514 0.2254 0.198 Uiso 1 1 calc R
H13B H 0.4202 0.0717 0.3198 0.198 Uiso 1 1 calc R
H13C H 0.3773 0.1402 0.2508 0.198 Uiso 1 1 calc R
C14 C 0.0017(5) 0.0781(4) 0.1869(3) 0.077(2) Uani 1 1 d .
H14A H 0.0190 0.1236 0.1524 0.092 Uiso 1 1 calc R
H14B H 0.0436 0.0346 0.1776 0.092 Uiso 1 1 calc R
C15 C -0.0948(6) 0.0559(5) 0.1465(4) 0.143(4) Uani 1 1 d .
H15A H -0.1371 0.0959 0.1644 0.172 Uiso 1 1 calc R
H15B H -0.1085 0.0062 0.1753 0.172 Uiso 1 1 calc R
C16 C -0.1210(6) 0.0456(5) 0.0407(4) 0.187(4) Uani 1 1 d .
H16A H -0.1132 0.0953 0.0106 0.280 Uiso 1 1 calc R
H16B H -0.1865 0.0285 0.0235 0.280 Uiso 1 1 calc R
H16C H -0.0800 0.0063 0.0212 0.280 Uiso 1 1 calc R
C17 C 0.2316(4) -0.1186(3) 0.5262(4) 0.0485(15) Uani 1 1 d .
C18 C 0.1572(4) -0.1549(3) 0.4487(3) 0.0525(16) Uani 1 1 d .
C19 C 0.0887(4) -0.1147(3) 0.3908(3) 0.0392(13) Uani 1 1 d .
C20 C -0.2126(4) 0.0859(3) 0.3944(3) 0.0430(14) Uani 1 1 d .
C21 C 0.3373(5) -0.1305(4) 0.5108(4) 0.098(3) Uani 1 1 d .
H21A H 0.3797 -0.1032 0.5614 0.118 Uiso 1 1 calc R
H21B H 0.3521 -0.1868 0.5175 0.118 Uiso 1 1 calc R
C22 C 0.3601(6) -0.1046(6) 0.4248(5) 0.159(4) Uani 1 1 d .
H22A H 0.3455 -0.0483 0.4169 0.191 Uiso 1 1 calc R
H22B H 0.3198 -0.1327 0.3735 0.191 Uiso 1 1 calc R
C23 C 0.4679(6) -0.1182(6) 0.4186(5) 0.181(5) Uani 1 1 d .
H23A H 0.4796 -0.0967 0.3605 0.272 Uiso 1 1 calc R
H23B H 0.4816 -0.1742 0.4211 0.272 Uiso 1 1 calc R
H23C H 0.5084 -0.0919 0.4704 0.272 Uiso 1 1 calc R
C24 C 0.1732(5) -0.2438(3) 0.4435(4) 0.078(2) Uani 1 1 d .
H24A H 0.1267 -0.2649 0.3913 0.094 Uiso 1 1 calc R
H24B H 0.2362 -0.2524 0.4292 0.094 Uiso 1 1 calc R
C25 C 0.1665(7) -0.2900(4) 0.5274(5) 0.156(4) Uani 1 1 d .
H25A H 0.1048 -0.2791 0.5438 0.187 Uiso 1 1 calc R
H25B H 0.2154 -0.2710 0.5788 0.187 Uiso 1 1 calc R
C26 C 0.1771(7) -0.3779(4) 0.5200(5) 0.195(5) Uani 1 1 d .
H26A H 0.1504 -0.3948 0.4571 0.293 Uiso 1 1 calc R
H26B H 0.1440 -0.4038 0.5634 0.293 Uiso 1 1 calc R
H26C H 0.2438 -0.3917 0.5348 0.293 Uiso 1 1 calc R
C27 C 0.0311(4) -0.1578(3) 0.3027(3) 0.0584(16) Uani 1 1 d .
H27A H 0.0171 -0.2118 0.3198 0.070 Uiso 1 1 calc R
H27B H -0.0294 -0.1305 0.2821 0.070 Uiso 1 1 calc R
C28 C 0.0858(4) -0.1606(4) 0.2209(3) 0.075(2) Uani 1 1 d .
H28A H 0.1033 -0.1069 0.2064 0.090 Uiso 1 1 calc R
H28B H 0.1445 -0.1908 0.2402 0.090 Uiso 1 1 calc R
C29 C 0.0272(4) -0.1980(4) 0.1334(4) 0.099(3) Uani 1 1 d .
H29A H 0.0648 -0.2005 0.0852 0.149 Uiso 1 1 calc R
H29B H -0.0291 -0.1665 0.1118 0.149 Uiso 1 1 calc R
H29C H 0.0086 -0.2509 0.1478 0.149 Uiso 1 1 calc R
C30 C -0.2973(4) 0.0574(3) 0.3140(4) 0.0634(17) Uani 1 1 d .
H30A H -0.2747 0.0143 0.2795 0.076 Uiso 1 1 calc R
H30B H -0.3486 0.0368 0.3425 0.076 Uiso 1 1 calc R
C31 C -0.3357(5) 0.1221(3) 0.2471(4) 0.083(2) Uani 1 1 d .
H31A H -0.2829 0.1474 0.2252 0.100 Uiso 1 1 calc R
H31B H -0.3659 0.1619 0.2801 0.100 Uiso 1 1 calc R
C32 C -0.4089(4) 0.0926(4) 0.1614(3) 0.096(2) Uani 1 1 d .
H32A H -0.4354 0.1374 0.1241 0.145 Uiso 1 1 calc R
H32B H -0.4593 0.0642 0.1826 0.145 Uiso 1 1 calc R
H32C H -0.3777 0.0579 0.1242 0.145 Uiso 1 1 calc R

loop_
_atom_site_aniso_label
_atom_site_aniso_U_11
_atom_site_aniso_U_22
_atom_site_aniso_U_33
_atom_site_aniso_U_23
_atom_site_aniso_U_13
_atom_site_aniso_U_12
Cu1 0.0377(5) 0.0519(5) 0.0491(4) 0.0012(3) 0.0084(3) -0.0006(4)
Cu2 0.0410(5) 0.0520(5) 0.0444(4) 0.0046(3) 0.0043(3) 0.0034(4)
Cu3 0.0503(5) 0.0489(5) 0.0489(3) 0.0013(4) 0.0093(3) 0.0013(4)
Cu4 0.0445(5) 0.0461(4) 0.0526(4) 0.0066(3) 0.0036(3) 0.0003(4)
C1 0.036(4) 0.054(4) 0.045(3) 0.009(3) -0.001(3) 0.003(3)
C2 0.036(4) 0.047(4) 0.059(3) 0.004(3) 0.008(3) 0.003(3)
C3 0.046(4) 0.050(4) 0.050(3) 0.012(3) 0.005(3) -0.008(3)
C4 0.066(5) 0.046(3) 0.035(3) 0.005(3) 0.016(3) 0.000(3)
C5 0.055(5) 0.054(4) 0.060(3) -0.007(3) 0.008(3) -0.013(3)
C6 0.050(5) 0.106(6) 0.072(4) -0.016(4) -0.004(4) 0.001(4)
C7 0.073(6) 0.152(8) 0.091(5) -0.040(5) -0.030(4) 0.013(5)
C8 0.075(6) 0.049(4) 0.068(4) 0.016(3) 0.008(4) -0.007(4)
C9 0.113(7) 0.052(5) 0.161(7) 0.026(5) -0.052(6) 0.009(5)
C10 0.218(11) 0.040(4) 0.171(7) 0.014(5) -0.035(7) 0.015(6)
C11 0.084(5) 0.111(5) 0.118(4) 0.030(3) 0.063(4) 0.012(4)
C12 0.084(5) 0.111(5) 0.118(4) 0.030(3) 0.063(4) 0.012(4)
C13 0.118(8) 0.123(7) 0.186(7) 0.040(6) 0.108(6) 0.038(6)
C14 0.077(6) 0.094(5) 0.053(3) 0.003(3) -0.003(3) -0.004(5)
C15 0.108(8) 0.248(11) 0.064(4) -0.054(6) -0.005(5) -0.012(7)
C16 0.172(10) 0.316(13) 0.059(4) -0.028(6) -0.011(5) -0.021(10)
C17 0.025(4) 0.059(4) 0.061(3) 0.002(3) 0.007(3) 0.015(3)
C18 0.051(5) 0.056(4) 0.056(3) -0.002(3) 0.025(3) 0.017(4)
C19 0.025(3) 0.040(3) 0.053(3) -0.003(3) 0.007(3) 0.005(3)
C20 0.034(4) 0.045(3) 0.046(3) 0.006(3) -0.002(3) 0.007(3)
C21 0.078(6) 0.145(7) 0.074(4) -0.010(5) 0.023(4) 0.013(5)
C22 0.117(9) 0.224(11) 0.151(8) 0.073(7) 0.058(7) 0.034(8)
C23 0.061(7) 0.329(15) 0.175(8) 0.054(8) 0.077(6) 0.057(7)
C24 0.089(6) 0.052(4) 0.090(4) -0.010(4) 0.009(4) 0.019(4)
C25 0.323(14) 0.042(4) 0.120(6) 0.011(5) 0.084(8) 0.000(7)
C26 0.369(17) 0.065(6) 0.134(7) 0.023(5) 0.005(8) -0.006(8)
C27 0.051(4) 0.057(4) 0.071(4) -0.014(3) 0.020(3) -0.002(3)
C28 0.079(6) 0.091(5) 0.058(3) -0.025(3) 0.023(4) -0.004(4)
C29 0.121(7) 0.108(6) 0.067(4) -0.030(4) 0.012(4) -0.017(5)
C30 0.038(4) 0.063(4) 0.085(4) 0.010(3) 0.001(3) 0.007(3)
C31 0.095(6) 0.073(5) 0.073(4) 0.022(4) -0.005(4) 0.002(4)
C32 0.080(6) 0.135(7) 0.062(4) 0.009(4) -0.017(4) -0.004(5)

loop_
_atom_type_symbol
_atom_type_description
_atom_type_scat_dispersion_real
_atom_type_scat_dispersion_imag
_atom_type_scat_source
C C 0.0033 0.0016 'International Tables Vol C Tables 4.2.6.8 and 6.1.1.4'
H H 0.0000 0.0000 'International Tables Vol C Tables 4.2.6.8 and 6.1.1.4'
Cu Cu 0.3201 1.2651 'International Tables Vol C Tables 4.2.6.8 and 6.1.1.4'

loop_
_geom_angle_atom_site_label_1
_geom_angle_atom_site_label_2
_geom_angle_atom_site_label_3
_geom_angle
_geom_angle_site_symmetry_1
_geom_angle_site_symmetry_3
Cu2 Cu1 Cu1 84.12(3) . 3_556
Cu2 Cu1 Cu3 59.51(3) . .
Cu2 Cu1 Cu3 116.89(4) . 3_556
Cu2 Cu1 Cu4 60.32(3) . 3_556
Cu3 Cu1 Cu1 61.36(3) 3_556 3_556
Cu3 Cu1 Cu1 50.76(2) . 3_556
Cu3 Cu1 Cu3 112.12(3) 3_556 .
Cu3 Cu1 Cu4 56.83(3) 3_556 3_556
Cu4 Cu1 Cu1 58.12(3) . 3_556
Cu4 Cu1 Cu1 50.98(3) 3_556 3_556
Cu4 Cu1 Cu2 114.62(4) . .
Cu4 Cu1 Cu3 55.21(3) . .
Cu4 Cu1 Cu3 79.53(3) 3_556 .
Cu4 Cu1 Cu3 90.85(3) . 3_556
Cu4 Cu1 Cu4 109.10(3) . 3_556
C1 Cu1 Cu1 106.14(14) . 3_556
C1 Cu1 Cu2 106.62(12) . .
C1 Cu1 Cu3 131.86(13) . 3_556
C1 Cu1 Cu3 72.81(13) . .
C1 Cu1 Cu4 51.11(14) . .
C1 Cu1 Cu4 152.11(14) . 3_556
C19 Cu1 Cu1 108.95(14) 3_556 3_556
C19 Cu1 Cu2 110.29(14) 3_556 .
C19 Cu1 Cu3 49.92(13) 3_556 3_556
C19 Cu1 Cu3 155.64(14) 3_556 .
C19 Cu1 Cu4 130.63(14) 3_556 .
C19 Cu1 Cu4 76.44(14) 3_556 3_556
C19 Cu1 C1 130.77(19) 3_556 .
Cu1 Cu2 Cu3 66.78(3) . .
Cu1 Cu2 Cu4 63.70(3) . 3_556
Cu4 Cu2 Cu3 84.36(3) 3_556 .
C4 Cu2 Cu1 95.64(15) . .
C4 Cu2 Cu3 49.63(14) . .
C4 Cu2 Cu4 133.84(14) . 3_556
C20 Cu2 Cu1 91.02(13) . .
C20 Cu2 Cu3 133.87(14) . .
C20 Cu2 Cu4 49.61(13) . 3_556
C20 Cu2 C4 173.33(19) . .
Cu1 Cu3 Cu1 67.88(3) 3_556 .
Cu1 Cu3 Cu2 91.23(3) 3_556 .
Cu2 Cu3 Cu1 53.70(3) . .
Cu4 Cu3 Cu1 54.69(3) . .
Cu4 Cu3 Cu1 65.40(3) . 3_556
Cu4 Cu3 Cu2 108.31(4) . .
C3 Cu3 Cu1 80.94(13) . .
C3 Cu3 Cu1 148.48(13) . 3_556
C3 Cu3 Cu2 73.08(14) . .
C3 Cu3 Cu4 93.23(13) . .
C4 Cu3 Cu1 83.82(13) . .
C4 Cu3 Cu1 138.08(15) . 3_556
C4 Cu3 Cu2 46.87(15) . .
C4 Cu3 Cu4 121.97(14) . .
C4 Cu3 C3 36.07(17) . .
C19 Cu3 Cu1 53.44(13) . 3_556
C19 Cu3 Cu1 118.53(13) . .
C19 Cu3 Cu2 134.97(15) . .
C19 Cu3 Cu4 83.47(14) . .
C19 Cu3 C3 151.3(2) . .
C19 Cu3 C4 154.07(19) . .
Cu1 Cu4 Cu1 70.90(3) . 3_556
Cu1 Cu4 Cu2 93.42(4) . 3_556
Cu1 Cu4 Cu3 70.10(3) . .
Cu1 Cu4 C17 149.23(14) . .
Cu2 Cu4 Cu1 55.98(3) 3_556 3_556
Cu3 Cu4 Cu1 57.77(3) . 3_556
Cu3 Cu4 Cu2 113.50(3) . 3_556
C1 Cu4 Cu1 54.30(15) . .
C1 Cu4 Cu1 121.13(15) . 3_556
C1 Cu4 Cu2 137.82(15) . 3_556
C1 Cu4 Cu3 82.90(13) . .
C1 Cu4 C17 150.3(2) . .
C1 Cu4 C20 153.5(2) . 3_556
C17 Cu4 Cu1 78.44(13) . 3_556
C17 Cu4 Cu2 70.87(13) . 3_556
C17 Cu4 Cu3 91.56(12) . .
C20 Cu4 Cu1 141.14(15) 3_556 .
C20 Cu4 Cu1 84.10(15) 3_556 3_556
C20 Cu4 Cu2 47.72(14) 3_556 3_556
C20 Cu4 Cu3 120.68(14) 3_556 .
C20 Cu4 C17 32.97(16) 3_556 .
Cu4 C1 Cu1 74.59(18) . .
C2 C1 Cu1 106.8(4) . .
C2 C1 Cu4 128.5(4) . .
C2 C1 C5 120.4(5) . .
C5 C1 Cu1 110.7(3) . .
C5 C1 Cu4 105.4(3) . .
C1 C2 C3 125.8(5) . .
C1 C2 C8 121.5(5) . .
C3 C2 C8 112.5(4) . .
C2 C3 Cu3 100.8(3) . .
C2 C3 C11 113.6(5) . .
C4 C3 Cu3 60.2(3) . .
C4 C3 C2 124.7(5) . .
C4 C3 C11 121.2(5) . .
C11 C3 Cu3 117.7(4) . .
Cu2 C4 Cu3 83.50(17) . .
C3 C4 Cu2 126.1(4) . .
C3 C4 Cu3 83.8(3) . .
C3 C4 C14 119.2(5) . .
C14 C4 Cu2 114.4(4) . .
C14 C4 Cu3 110.5(4) . .
C1 C5 H5A 109.3 . .
C1 C5 H5B 109.3 . .
C1 C5 C6 111.4(4) . .
H5A C5 H5B 108.0 . .
C6 C5 H5A 109.3 . .
C6 C5 H5B 109.3 . .
C5 C6 H6A 109.1 . .
C5 C6 H6B 109.1 . .
H6A C6 H6B 107.8 . .
C7 C6 C5 112.7(5) . .
C7 C6 H6A 109.1 . .
C7 C6 H6B 109.1 . .
C6 C7 H7A 109.5 . .
C6 C7 H7B 109.5 . .
C6 C7 H7C 109.5 . .
H7A C7 H7B 109.5 . .
H7A C7 H7C 109.5 . .
H7B C7 H7C 109.5 . .
C2 C8 H8A 108.8 . .
C2 C8 H8B 108.8 . .
H8A C8 H8B 107.7 . .
C9 C8 C2 113.8(5) . .
C9 C8 H8A 108.8 . .
C9 C8 H8B 108.8 . .
C8 C9 H9A 108.5 . .
C8 C9 H9B 108.5 . .
C8 C9 C10 114.9(6) . .
H9A C9 H9B 107.5 . .
C10 C9 H9A 108.5 . .
C10 C9 H9B 108.5 . .
C9 C10 H10A 109.5 . .
C9 C10 H10B 109.5 . .
C9 C10 H10C 109.5 . .
H10A C10 H10B 109.5 . .
H10A C10 H10C 109.5 . .
H10B C10 H10C 109.5 . .
C3 C11 H11A 108.7 . .
C3 C11 H11B 108.7 . .
H11A C11 H11B 107.6 . .
C12 C11 C3 114.1(5) . .
C12 C11 H11A 108.7 . .
C12 C11 H11B 108.7 . .
C11 C12 H12A 107.1 . .
C11 C12 H12B 107.1 . .
C11 C12 C13 121.0(6) . .
H12A C12 H12B 106.8 . .
C13 C12 H12A 107.1 . .
C13 C12 H12B 107.1 . .
C12 C13 H13A 109.5 . .
C12 C13 H13B 109.5 . .
C12 C13 H13C 109.5 . .
H13A C13 H13B 109.5 . .
H13A C13 H13C 109.5 . .
H13B C13 H13C 109.5 . .
C4 C14 H14A 108.3 . .
C4 C14 H14B 108.3 . .
H14A C14 H14B 107.4 . .
C15 C14 C4 116.0(6) . .
C15 C14 H14A 108.3 . .
C15 C14 H14B 108.3 . .
C14 C15 H15A 107.8 . .
C14 C15 H15B 107.8 . .
C14 C15 C16 118.1(7) . .
H15A C15 H15B 107.1 . .
C16 C15 H15A 107.8 . .
C16 C15 H15B 107.8 . .
C15 C16 H16A 109.5 . .
C15 C16 H16B 109.5 . .
C15 C16 H16C 109.5 . .
H16A C16 H16B 109.5 . .
H16A C16 H16C 109.5 . .
H16B C16 H16C 109.5 . .
C18 C17 Cu4 97.6(3) . .
C18 C17 C21 113.2(4) . .
C20 C17 Cu4 54.1(3) 3_556 .
C20 C17 C18 124.7(5) 3_556 .
C20 C17 C21 121.8(5) 3_556 .
C21 C17 Cu4 126.3(4) . .
C19 C18 C17 125.4(5) . .
C19 C18 C24 124.4(5) . .
C24 C18 C17 110.1(5) . .
Cu3 C19 Cu1 76.64(17) . 3_556
C18 C19 Cu1 99.3(3) . 3_556
C18 C19 Cu3 132.3(4) . .
C18 C19 C27 118.8(4) . .
C27 C19 Cu1 110.1(3) . 3_556
C27 C19 Cu3 106.7(3) . .
Cu2 C20 Cu4 82.67(19) . 3_556
C17 C20 Cu2 126.1(4) 3_556 .
C17 C20 Cu4 92.9(3) 3_556 3_556
C17 C20 C30 120.2(5) 3_556 .
C30 C20 Cu2 111.9(3) . .
C30 C20 Cu4 108.6(3) . 3_556
C17 C21 H21A 107.7 . .
C17 C21 H21B 107.7 . .
H21A C21 H21B 107.1 . .
C22 C21 C17 118.2(6) . .
C22 C21 H21A 107.7 . .
C22 C21 H21B 107.7 . .
C21 C22 H22A 108.9 . .
C21 C22 H22B 108.9 . .
C21 C22 C23 113.5(7) . .
H22A C22 H22B 107.7 . .
C23 C22 H22A 108.9 . .
C23 C22 H22B 108.9 . .
C22 C23 H23A 109.5 . .
C22 C23 H23B 109.5 . .
C22 C23 H23C 109.5 . .
H23A C23 H23B 109.5 . .
H23A C23 H23C 109.5 . .
H23B C23 H23C 109.5 . .
C18 C24 H24A 108.1 . .
C18 C24 H24B 108.1 . .
H24A C24 H24B 107.3 . .
C25 C24 C18 116.6(5) . .
C25 C24 H24A 108.1 . .
C25 C24 H24B 108.1 . .
C24 C25 H25A 108.2 . .
C24 C25 H25B 108.2 . .
C24 C25 C26 116.3(6) . .
H25A C25 H25B 107.4 . .
C26 C25 H25A 108.2 . .
C26 C25 H25B 108.2 . .
C25 C26 H26A 109.5 . .
C25 C26 H26B 109.5 . .
C25 C26 H26C 109.5 . .
H26A C26 H26B 109.5 . .
H26A C26 H26C 109.5 . .
H26B C26 H26C 109.5 . .
C19 C27 H27A 109.1 . .
C19 C27 H27B 109.1 . .
H27A C27 H27B 107.9 . .
C28 C27 C19 112.4(4) . .
C28 C27 H27A 109.1 . .
C28 C27 H27B 109.1 . .
C27 C28 H28A 109.2 . .
C27 C28 H28B 109.2 . .
H28A C28 H28B 107.9 . .
C29 C28 C27 112.2(5) . .
C29 C28 H28A 109.2 . .
C29 C28 H28B 109.2 . .
C28 C29 H29A 109.5 . .
C28 C29 H29B 109.5 . .
C28 C29 H29C 109.5 . .
H29A C29 H29B 109.5 . .
H29A C29 H29C 109.5 . .
H29B C29 H29C 109.5 . .
C20 C30 H30A 109.0 . .
C20 C30 H30B 109.0 . .
H30A C30 H30B 107.8 . .
C31 C30 C20 113.0(5) . .
C31 C30 H30A 109.0 . .
C31 C30 H30B 109.0 . .
C30 C31 H31A 108.9 . .
C30 C31 H31B 108.9 . .
C30 C31 C32 113.4(5) . .
H31A C31 H31B 107.7 . .
C32 C31 H31A 108.9 . .
C32 C31 H31B 108.9 . .
C31 C32 H32A 109.5 . .
C31 C32 H32B 109.5 . .
C31 C32 H32C 109.5 . .
H32A C32 H32B 109.5 . .
H32A C32 H32C 109.5 . .
H32B C32 H32C 109.5 . .

loop_
_geom_bond_atom_site_label_1
_geom_bond_atom_site_label_2
_geom_bond_distance
_geom_bond_site_symmetry_2
Cu1 Cu1 3.0051(14) 3_556
Cu1 Cu2 2.4966(11) .
Cu1 Cu3 2.8468(10) .
Cu1 Cu3 2.5125(9) 3_556
Cu1 Cu4 2.4708(10) .
Cu1 Cu4 2.7005(10) 3_556
Cu1 C1 2.081(5) .
Cu1 C19 2.074(5) 3_556
Cu2 Cu3 2.6694(10) .
Cu2 Cu4 2.6171(9) 3_556
Cu2 C4 1.961(5) .
Cu2 C20 1.952(5) .
Cu3 Cu1 2.5125(9) 3_556
Cu3 Cu4 2.4863(11) .
Cu3 C3 2.345(5) .
Cu3 C4 2.047(5) .
Cu3 C19 1.976(5) .
Cu4 Cu1 2.7005(10) 3_556
Cu4 Cu2 2.6171(9) 3_556
Cu4 C1 1.995(5) .
Cu4 C17 2.477(5) .
Cu4 C20 2.010(5) 3_556
C1 C2 1.356(6) .
C1 C5 1.539(6) .
C2 C3 1.492(6) .
C2 C8 1.538(6) .
C3 C4 1.389(7) .
C3 C11 1.537(7) .
C4 C14 1.530(6) .
C5 H5A 0.9700 .
C5 H5B 0.9700 .
C5 C6 1.555(7) .
C6 H6A 0.9700 .
C6 H6B 0.9700 .
C6 C7 1.480(6) .
C7 H7A 0.9600 .
C7 H7B 0.9600 .
C7 H7C 0.9600 .
C8 H8A 0.9700 .
C8 H8B 0.9700 .
C8 C9 1.438(7) .
C9 H9A 0.9700 .
C9 H9B 0.9700 .
C9 C10 1.527(7) .
C10 H10A 0.9600 .
C10 H10B 0.9600 .
C10 H10C 0.9600 .
C11 H11A 0.9700 .
C11 H11B 0.9700 .
C11 C12 1.478(8) .
C12 H12A 0.9700 .
C12 H12B 0.9700 .
C12 C13 1.482(7) .
C13 H13A 0.9600 .
C13 H13B 0.9600 .
C13 H13C 0.9600 .
C14 H14A 0.9700 .
C14 H14B 0.9700 .
C14 C15 1.434(8) .
C15 H15A 0.9700 .
C15 H15B 0.9700 .
C15 C16 1.516(7) .
C16 H16A 0.9600 .
C16 H16B 0.9600 .
C16 H16C 0.9600 .
C17 C18 1.515(7) .
C17 C20 1.349(6) 3_556
C17 C21 1.575(7) .
C18 C19 1.339(6) .
C18 C24 1.515(7) .
C19 Cu1 2.074(5) 3_556
C19 C27 1.556(6) .
C20 Cu4 2.010(5) 3_556
C20 C17 1.349(6) 3_556
C20 C30 1.578(6) .
C21 H21A 0.9700 .
C21 H21B 0.9700 .
C21 C22 1.416(8) .
C22 H22A 0.9700 .
C22 H22B 0.9700 .
C22 C23 1.572(9) .
C23 H23A 0.9600 .
C23 H23B 0.9600 .
C23 H23C 0.9600 .
C24 H24A 0.9700 .
C24 H24B 0.9700 .
C24 C25 1.460(7) .
C25 H25A 0.9700 .
C25 H25B 0.9700 .
C25 C26 1.492(8) .
C26 H26A 0.9600 .
C26 H26B 0.9600 .
C26 H26C 0.9600 .
C27 H27A 0.9700 .
C27 H27B 0.9700 .
C27 C28 1.541(6) .
C28 H28A 0.9700 .
C28 H28B 0.9700 .
C28 C29 1.513(6) .
C29 H29A 0.9600 .
C29 H29B 0.9600 .
C29 H29C 0.9600 .
C30 H30A 0.9700 .
C30 H30B 0.9700 .
C30 C31 1.488(6) .
C31 H31A 0.9700 .
C31 H31B 0.9700 .
C31 C32 1.539(7) .
C32 H32A 0.9600 .
C32 H32B 0.9600 .
C32 H32C 0.9600 .
